data_7042879
loop_
_publ_author_name
'Ojeda-Amador, Ana I.'
'Mart\'inez-Mart\'inez, Antonio J.'
'Robertson, Gemma M.'
'Robertson, Stuart D.'
'Kennedy, Alan R.'
'O'Hara, Charles T.'

_publ_section_title
;
 Exploring the solid state and solution structural chemistry of the
 utility amide potassium hexamethyldisilazide (KHMDS)
;
_journal_name_full 'Dalton Trans.'
_journal_paper_doi 10.1039/C7DT01118K
_journal_year 2017
_chemical_formula_moiety 'C19 H44 K2 N2 Si4'
_chemical_formula_sum 'C19 H44 K2 N2 Si4'
_chemical_formula_weight 491.12
_chemical_name_systematic
;
 ?
;
_chemical_properties_physical ', Air-sensitive,Moisture-sensitive,Oxygen-sensitive'
_space_group_crystal_system triclinic
_space_group_IT_number 2
_space_group_name_Hall '-P 1'
_space_group_name_H-M_alt 'P -1'
_symmetry_space_group_name_Hall '-P 1'
_symmetry_space_group_name_H-M 'P -1'
_atom_sites_solution_hydrogens geom
_audit_creation_method SHELXL-2013
_audit_update_record
;
2017-03-14 deposited with the CCDC.
2017-04-17 downloaded from the CCDC.
;
_cell_angle_alpha 90.218(4)
_cell_angle_beta 105.593(4)
_cell_angle_gamma 117.417(5)
_cell_formula_units_Z 2
_cell_length_a 9.7944(5)
_cell_length_b 10.5685(6)
_cell_length_c 16.9623(7)
_cell_measurement_reflns_used 8911
_cell_measurement_temperature 123(2)
_cell_measurement_theta_max 72.8764
_cell_measurement_theta_min 4.7631
_cell_volume 1484.42(15)
_computing_cell_refinement
;
CrysAlisPro, Agilent Technologies,
Version 1.171.34.46 (release 25-11-2010 CrysAlis171 .NET)
(compiled Nov 25 2010,17:55:46)
;
_computing_data_collection
;
CrysAlisPro, Agilent Technologies,
Version 1.171.34.46 (release 25-11-2010 CrysAlis171 .NET)
(compiled Nov 25 2010,17:55:46)
;
_computing_data_reduction
;
CrysAlisPro, Agilent Technologies,
Version 1.171.34.46 (release 25-11-2010 CrysAlis171 .NET)
(compiled Nov 25 2010,17:55:46)
;
_computing_structure_refinement 'SHELXL-2013 (Sheldrick, 2013)'
_diffrn_ambient_temperature 123(2)
_diffrn_measured_fraction_theta_full 0.999
_diffrn_measured_fraction_theta_max 0.979
_diffrn_measurement_device_type 'Oxford Diffraction Gemini S'
_diffrn_measurement_method 'omega scans'
_diffrn_radiation_type CuK\a
_diffrn_radiation_wavelength 1.54184
_diffrn_reflns_av_R_equivalents 0.0226
_diffrn_reflns_av_unetI/netI 0.0203
_diffrn_reflns_Laue_measured_fraction_full 0.999
_diffrn_reflns_Laue_measured_fraction_max 0.979
_diffrn_reflns_limit_h_max 12
_diffrn_reflns_limit_h_min -11
_diffrn_reflns_limit_k_max 11
_diffrn_reflns_limit_k_min -13
_diffrn_reflns_limit_l_max 21
_diffrn_reflns_limit_l_min -21
_diffrn_reflns_number 14198
_diffrn_reflns_point_group_measured_fraction_full 0.999
_diffrn_reflns_point_group_measured_fraction_max 0.979
_diffrn_reflns_theta_full 70.000
_diffrn_reflns_theta_max 73.031
_diffrn_reflns_theta_min 4.767
_diffrn_source 'sealed tube'
_exptl_absorpt_coefficient_mu 4.414
_exptl_absorpt_correction_T_max 1.00000
_exptl_absorpt_correction_T_min 0.19027
_exptl_absorpt_correction_type multi-scan
_exptl_absorpt_process_details
;
CrysAlisPro, Agilent Technologies,
Version 1.171.34.46 (release 25-11-2010 CrysAlis171 .NET)
(compiled Nov 25 2010,17:55:46)
Empirical absorption correction using spherical harmonics,
 implemented in SCALE3 ABSPACK scaling algorithm.
;
_exptl_crystal_colour colourless
_exptl_crystal_density_diffrn 1.099
_exptl_crystal_description plate
_exptl_crystal_F_000 532
_exptl_crystal_size_max 0.38
_exptl_crystal_size_mid 0.36
_exptl_crystal_size_min 0.08
_refine_diff_density_max 0.508
_refine_diff_density_min -0.322
_refine_diff_density_rms 0.069
_refine_ls_extinction_method none
_refine_ls_goodness_of_fit_ref 1.075
_refine_ls_hydrogen_treatment constr
_refine_ls_matrix_type full
_refine_ls_number_parameters 257
_refine_ls_number_reflns 5806
_refine_ls_number_restraints 0
_refine_ls_restrained_S_all 1.075
_refine_ls_R_factor_all 0.0410
_refine_ls_R_factor_gt 0.0396
_refine_ls_shift/su_max 0.001
_refine_ls_shift/su_mean 0.000
_refine_ls_structure_factor_coef Fsqd
_refine_ls_weighting_details 'w=1/[\s^2^(Fo^2^)+(0.0725P)^2^+0.6495P] where P=(Fo^2^+2Fc^2^)/3'
_refine_ls_weighting_scheme calc
_refine_ls_wR_factor_gt 0.1155
_refine_ls_wR_factor_ref 0.1167
_reflns_Friedel_coverage 0.000
_reflns_number_gt 5512
_reflns_number_total 5806
_reflns_threshold_expression 'I > 2\s(I)'
_cod_data_source_file c7dt01118k2.cif
_cod_data_source_block ajmao41
_cod_original_cell_volume 1484.42(14)
_cod_database_code 7042879
_shelx_space_group_comment
;
The symmetry employed for this shelxl refinement is uniquely defined
by the following loop, which should always be used as a source of
symmetry information in preference to the above space-group names.
They are only intended as comments.
;
_shelxl_version_number 2013-4

loop_
_space_group_symop_operation_xyz
'x, y, z'
'-x, -y, -z'

loop_
_atom_site_label
_atom_site_type_symbol
_atom_site_fract_x
_atom_site_fract_y
_atom_site_fract_z
_atom_site_U_iso_or_equiv
_atom_site_adp_type
_atom_site_occupancy
_atom_site_site_symmetry_order
_atom_site_calc_flag
_atom_site_refinement_flags_posn
_atom_site_refinement_flags_adp
K1 K 0.70616(4) 0.11582(4) 0.24374(2) 0.02412(11) Uani 1 1 d . .
K2 K 1.08504(4) 0.11303(4) 0.24144(2) 0.02500(11) Uani 1 1 d . .
Si1 Si 0.69341(6) -0.18497(5) 0.13472(3) 0.02134(12) Uani 1 1 d . .
Si2 Si 0.79627(5) -0.16617(5) 0.32399(3) 0.02053(12) Uani 1 1 d . .
Si3 Si 1.00150(6) 0.39751(5) 0.16614(3) 0.02246(13) Uani 1 1 d . .
Si4 Si 1.09679(5) 0.41340(5) 0.35517(3) 0.02143(13) Uani 1 1 d . .
N1 N 0.78150(17) -0.10413(15) 0.23311(8) 0.0211(3) Uani 1 1 d . .
N2 N 1.01397(17) 0.33354(15) 0.25651(9) 0.0218(3) Uani 1 1 d . .
C1 C 0.5823(3) -0.0947(2) 0.07196(11) 0.0350(4) Uani 1 1 d . .
H1A H 0.4956 -0.1044 0.0938 0.052 Uiso 1 1 calc R U
H1B H 0.5361 -0.1406 0.0140 0.052 Uiso 1 1 calc R U
H1C H 0.6577 0.0077 0.0754 0.052 Uiso 1 1 calc R U
C2 C 0.5419(3) -0.3821(2) 0.11431(13) 0.0376(5) Uani 1 1 d . .
H2A H 0.5977 -0.4382 0.1335 0.056 Uiso 1 1 calc R U
H2B H 0.4858 -0.4117 0.0548 0.056 Uiso 1 1 calc R U
H2C H 0.4633 -0.3991 0.1440 0.056 Uiso 1 1 calc R U
C3 C 0.8438(3) -0.1727(3) 0.08090(12) 0.0378(5) Uani 1 1 d . .
H3A H 0.9123 -0.0716 0.0770 0.057 Uiso 1 1 calc R U
H3B H 0.7859 -0.2281 0.0251 0.057 Uiso 1 1 calc R U
H3C H 0.9111 -0.2121 0.1126 0.057 Uiso 1 1 calc R U
C4 C 0.6749(2) -0.1326(2) 0.38308(12) 0.0350(4) Uani 1 1 d . .
H4A H 0.7148 -0.0287 0.3949 0.053 Uiso 1 1 calc R U
H4B H 0.6861 -0.1719 0.4352 0.053 Uiso 1 1 calc R U
H4C H 0.5609 -0.1798 0.3498 0.053 Uiso 1 1 calc R U
C5 C 0.7296(3) -0.3642(2) 0.32137(13) 0.0383(5) Uani 1 1 d . .
H5A H 0.6121 -0.4193 0.2966 0.057 Uiso 1 1 calc R U
H5B H 0.7597 -0.3846 0.3779 0.057 Uiso 1 1 calc R U
H5C H 0.7822 -0.3920 0.2883 0.057 Uiso 1 1 calc R U
C6 C 1.0109(2) -0.0728(2) 0.39445(11) 0.0316(4) Uani 1 1 d . .
H6A H 1.0794 -0.0923 0.3690 0.047 Uiso 1 1 calc R U
H6B H 1.0152 -0.1088 0.4477 0.047 Uiso 1 1 calc R U
H6C H 1.0499 0.0314 0.4033 0.047 Uiso 1 1 calc R U
C7 C 0.7951(3) 0.3769(3) 0.11387(14) 0.0429(5) Uani 1 1 d . .
H7A H 0.7146 0.2746 0.1030 0.064 Uiso 1 1 calc R U
H7B H 0.7941 0.4157 0.0615 0.064 Uiso 1 1 calc R U
H7C H 0.7694 0.4297 0.1500 0.064 Uiso 1 1 calc R U
C8 C 1.0379(3) 0.2955(3) 0.08968(13) 0.0434(5) Uani 1 1 d . .
H8A H 1.1464 0.3058 0.1119 0.065 Uiso 1 1 calc R U
H8B H 1.0287 0.3344 0.0373 0.065 Uiso 1 1 calc R U
H8C H 0.9575 0.1932 0.0801 0.065 Uiso 1 1 calc R U
C9 C 1.1433(3) 0.5942(2) 0.16870(14) 0.0438(5) Uani 1 1 d . .
H9A H 1.1081 0.6535 0.1932 0.066 Uiso 1 1 calc R U
H9B H 1.1427 0.6136 0.1122 0.066 Uiso 1 1 calc R U
H9C H 1.2529 0.6177 0.2020 0.066 Uiso 1 1 calc R U
C10 C 0.9510(2) 0.3290(2) 0.41681(11) 0.0340(4) Uani 1 1 d . .
H10A H 0.8566 0.3432 0.3943 0.051 Uiso 1 1 calc R U
H10B H 1.0043 0.3745 0.4748 0.051 Uiso 1 1 calc R U
H10C H 0.9163 0.2256 0.4133 0.051 Uiso 1 1 calc R U
C11 C 1.2783(2) 0.3920(3) 0.41086(13) 0.0392(5) Uani 1 1 d . .
H11A H 1.2466 0.2892 0.4091 0.059 Uiso 1 1 calc R U
H11B H 1.3202 0.4379 0.4686 0.059 Uiso 1 1 calc R U
H11C H 1.3623 0.4377 0.3838 0.059 Uiso 1 1 calc R U
C12 C 1.1680(3) 0.6129(2) 0.37491(13) 0.0358(4) Uani 1 1 d . .
H12A H 1.2624 0.6658 0.3558 0.054 Uiso 1 1 calc R U
H12B H 1.1973 0.6437 0.4343 0.054 Uiso 1 1 calc R U
H12C H 1.0812 0.6330 0.3449 0.054 Uiso 1 1 calc R U
C13 C 0.4327(2) 0.1117(2) 0.32629(11) 0.0260(4) Uani 1 1 d . .
C14 C 0.3439(2) -0.0154(2) 0.27003(12) 0.0266(4) Uani 1 1 d . .
H14 H 0.3094 -0.1055 0.2900 0.032 Uiso 1 1 calc R U
C15 C 0.3050(2) -0.0128(2) 0.18535(12) 0.0298(4) Uani 1 1 d . .
H15 H 0.2448 -0.1005 0.1478 0.036 Uiso 1 1 calc R U
C16 C 0.3544(2) 0.1185(2) 0.15538(12) 0.0328(4) Uani 1 1 d . .
H16 H 0.3276 0.1209 0.0974 0.039 Uiso 1 1 calc R U
C17 C 0.4429(2) 0.2458(2) 0.21064(14) 0.0324(4) Uani 1 1 d . .
H17 H 0.4772 0.3357 0.1905 0.039 Uiso 1 1 calc R U
C18 C 0.4817(2) 0.2425(2) 0.29513(13) 0.0292(4) Uani 1 1 d . .
H18 H 0.5426 0.3305 0.3324 0.035 Uiso 1 1 calc R U
C19 C 0.4751(3) 0.1084(3) 0.41820(12) 0.0423(5) Uani 1 1 d . .
H19A H 0.4593 0.1803 0.4455 0.063 Uiso 1 1 calc R U
H19B H 0.5883 0.1304 0.4399 0.063 Uiso 1 1 calc R U
H19C H 0.4054 0.0124 0.4290 0.063 Uiso 1 1 calc R U

loop_
_atom_site_aniso_label
_atom_site_aniso_U_11
_atom_site_aniso_U_22
_atom_site_aniso_U_33
_atom_site_aniso_U_23
_atom_site_aniso_U_13
_atom_site_aniso_U_12
K1 0.01843(18) 0.0251(2) 0.0303(2) 0.00044(15) 0.00749(14) 0.01161(15)
K2 0.02048(19) 0.0268(2) 0.0327(2) 0.00545(15) 0.01056(15) 0.01403(16)
Si1 0.0234(2) 0.0236(2) 0.0181(2) 0.00008(17) 0.00347(17) 0.01362(19)
Si2 0.0211(2) 0.0206(2) 0.0188(2) 0.00269(17) 0.00491(17) 0.00969(19)
Si3 0.0249(2) 0.0227(2) 0.0212(2) 0.00261(17) 0.00706(18) 0.0125(2)
Si4 0.0193(2) 0.0220(2) 0.0209(2) -0.00048(17) 0.00486(17) 0.00905(19)
N1 0.0234(7) 0.0211(7) 0.0190(6) 0.0024(5) 0.0051(5) 0.0115(6)
N2 0.0223(7) 0.0204(7) 0.0215(7) 0.0019(5) 0.0067(5) 0.0094(6)
C1 0.0424(11) 0.0446(12) 0.0229(8) -0.0005(8) -0.0009(8) 0.0307(10)
C2 0.0377(11) 0.0276(10) 0.0338(10) -0.0052(8) 0.0018(8) 0.0097(8)
C3 0.0403(11) 0.0527(13) 0.0293(9) 0.0005(9) 0.0138(8) 0.0277(10)
C4 0.0350(10) 0.0451(12) 0.0322(10) 0.0088(8) 0.0179(8) 0.0209(9)
C5 0.0502(12) 0.0237(10) 0.0336(10) 0.0075(8) 0.0056(9) 0.0157(9)
C6 0.0267(9) 0.0385(11) 0.0238(8) 0.0056(7) 0.0020(7) 0.0138(8)
C7 0.0354(11) 0.0529(14) 0.0405(11) 0.0125(10) 0.0040(9) 0.0252(10)
C8 0.0701(15) 0.0519(13) 0.0301(10) 0.0119(9) 0.0251(10) 0.0414(13)
C9 0.0511(13) 0.0295(11) 0.0379(11) 0.0100(8) 0.0162(10) 0.0074(10)
C10 0.0328(10) 0.0366(11) 0.0253(9) -0.0003(8) 0.0115(8) 0.0094(8)
C11 0.0308(10) 0.0496(13) 0.0338(10) -0.0034(9) -0.0022(8) 0.0231(10)
C12 0.0405(11) 0.0258(10) 0.0347(10) -0.0040(8) 0.0106(8) 0.0112(8)
C13 0.0188(8) 0.0353(10) 0.0287(9) 0.0054(7) 0.0090(7) 0.0159(7)
C14 0.0210(8) 0.0241(9) 0.0398(10) 0.0099(7) 0.0127(7) 0.0131(7)
C15 0.0213(8) 0.0323(10) 0.0369(10) -0.0026(8) 0.0079(7) 0.0143(8)
C16 0.0307(10) 0.0510(12) 0.0293(9) 0.0134(8) 0.0142(8) 0.0270(9)
C17 0.0290(9) 0.0283(10) 0.0523(12) 0.0196(9) 0.0225(9) 0.0180(8)
C18 0.0203(8) 0.0239(9) 0.0436(10) -0.0009(8) 0.0108(7) 0.0101(7)
C19 0.0351(11) 0.0688(16) 0.0288(10) 0.0092(10) 0.0097(8) 0.0295(11)

loop_
_atom_type_symbol
_atom_type_description
_atom_type_scat_dispersion_real
_atom_type_scat_dispersion_imag
_atom_type_scat_source
K K 0.3868 1.0657 'International Tables Vol C Tables 4.2.6.8 and 6.1.1.4'
Si Si 0.2541 0.3302 'International Tables Vol C Tables 4.2.6.8 and 6.1.1.4'
N N 0.0311 0.0180 'International Tables Vol C Tables 4.2.6.8 and 6.1.1.4'
C C 0.0181 0.0091 'International Tables Vol C Tables 4.2.6.8 and 6.1.1.4'
H H 0.0000 0.0000 'International Tables Vol C Tables 4.2.6.8 and 6.1.1.4'

loop_
_geom_angle_atom_site_label_1
_geom_angle_atom_site_label_2
_geom_angle_atom_site_label_3
_geom_angle
_geom_angle_site_symmetry_1
_geom_angle_site_symmetry_3
N1 K1 N2 94.58(4) . .
N1 K1 C14 109.47(4) . .
N2 K1 C14 153.81(5) . .
N1 K1 C13 125.85(5) . .
N2 K1 C13 130.33(5) . .
C14 K1 C13 24.20(5) . .
N1 K1 C18 149.94(5) . .
N2 K1 C18 112.07(5) . .
C14 K1 C18 42.15(5) . .
C13 K1 C18 24.22(5) . .
N1 K1 C15 110.93(5) . .
N2 K1 C15 150.55(5) . .
C14 K1 C15 23.99(5) . .
C13 K1 C15 42.53(5) . .
C18 K1 C15 48.93(5) . .
N1 K1 C17 152.35(5) . .
N2 K1 C17 110.70(5) . .
C14 K1 C17 48.87(5) . .
C13 K1 C17 42.42(5) . .
C18 K1 C17 23.85(5) . .
C15 K1 C17 41.83(5) . .
N1 K1 C16 129.34(5) . .
N2 K1 C16 126.73(5) . .
C14 K1 C16 42.07(5) . .
C13 K1 C16 49.41(5) . .
C18 K1 C16 41.92(5) . .
C15 K1 C16 23.85(5) . .
C17 K1 C16 23.69(5) . .
N1 K1 Si1 26.43(3) . .
N2 K1 Si1 101.67(3) . .
C14 K1 Si1 104.49(4) . .
C13 K1 Si1 127.57(4) . .
C18 K1 Si1 144.41(3) . .
C15 K1 Si1 95.67(4) . .
C17 K1 Si1 131.20(4) . .
C16 K1 Si1 107.72(4) . .
N1 K1 Si4 101.38(3) . .
N2 K1 Si4 26.36(3) . .
C14 K1 Si4 132.79(4) . .
C13 K1 Si4 108.81(3) . .
C18 K1 Si4 97.27(3) . .
C15 K1 Si4 146.01(4) . .
C17 K1 Si4 106.25(4) . .
C16 K1 Si4 128.87(4) . .
Si1 K1 Si4 118.268(14) . .
N1 K1 Si3 101.96(3) . .
N2 K1 Si3 26.35(3) . .
C14 K1 Si3 145.25(3) . .
C13 K1 Si3 131.94(4) . .
C18 K1 Si3 108.09(4) . .
C15 K1 Si3 128.31(4) . .
C17 K1 Si3 96.53(3) . .
C16 K1 Si3 105.44(4) . .
Si1 K1 Si3 96.980(14) . .
Si4 K1 Si3 50.186(12) . .
N1 K1 Si2 25.83(3) . .
N2 K1 Si2 100.61(3) . .
C14 K1 Si2 97.07(3) . .
C13 K1 Si2 105.90(3) . .
C18 K1 Si2 129.28(4) . .
C15 K1 Si2 108.76(4) . .
C17 K1 Si2 145.82(3) . .
C16 K1 Si2 132.31(4) . .
Si1 K1 Si2 50.078(11) . .
Si4 K1 Si2 95.623(14) . .
Si3 K1 Si2 117.626(13) . .
N2 K2 N1 95.13(4) . .
N2 K2 C17 108.88(5) . 1_655
N1 K2 C17 154.13(5) . 1_655
N2 K2 C18 110.00(5) . 1_655
N1 K2 C18 150.44(5) . 1_655
C17 K2 C18 24.12(5) 1_655 1_655
N2 K2 C14 151.80(5) . 1_655
N1 K2 C14 110.32(4) . 1_655
C17 K2 C14 49.31(5) 1_655 1_655
C18 K2 C14 42.29(5) 1_655 1_655
N2 K2 C16 125.69(5) . 1_655
N1 K2 C16 130.77(5) . 1_655
C17 K2 C16 24.10(5) 1_655 1_655
C18 K2 C16 42.46(5) 1_655 1_655
C14 K2 C16 42.50(5) 1_655 1_655
N2 K2 C15 149.74(5) . 1_655
N1 K2 C15 112.10(5) . 1_655
C17 K2 C15 42.37(5) 1_655 1_655
C18 K2 C15 49.32(5) 1_655 1_655
C14 K2 C15 24.11(5) 1_655 1_655
C16 K2 C15 24.19(5) 1_655 1_655
N2 K2 C13 128.27(5) . 1_655
N1 K2 C13 126.20(5) . 1_655
C17 K2 C13 42.75(5) 1_655 1_655
C18 K2 C13 24.28(5) 1_655 1_655
C14 K2 C13 24.20(5) 1_655 1_655
C16 K2 C13 49.87(5) 1_655 1_655
C15 K2 C13 42.70(5) 1_655 1_655
N2 K2 Si1 102.11(3) . .
N1 K2 Si1 26.41(3) . .
C17 K2 Si1 133.22(4) 1_655 .
C18 K2 Si1 146.42(4) 1_655 .
C14 K2 Si1 106.09(3) 1_655 .
C16 K2 Si1 109.36(4) 1_655 .
C15 K2 Si1 97.34(4) 1_655 .
C13 K2 Si1 128.99(4) 1_655 .
N2 K2 Si3 26.29(3) . .
N1 K2 Si3 102.14(3) . .
C17 K2 Si3 95.77(3) 1_655 .
C18 K2 Si3 107.28(4) 1_655 .
C14 K2 Si3 145.00(3) 1_655 .
C16 K2 Si3 105.20(4) 1_655 .
C15 K2 Si3 128.58(4) 1_655 .
C13 K2 Si3 131.14(4) 1_655 .
Si1 K2 Si3 97.067(14) . .
N2 K2 Si2 101.65(3) . .
N1 K2 Si2 26.18(3) . .
C17 K2 Si2 145.68(3) 1_655 .
C18 K2 Si2 128.36(4) 1_655 .
C14 K2 Si2 96.59(3) 1_655 .
C16 K2 Si2 132.53(4) 1_655 .
C15 K2 Si2 108.61(4) 1_655 .
C13 K2 Si2 105.07(3) 1_655 .
Si1 K2 Si2 50.262(12) . .
Si3 K2 Si2 118.406(14) . .
N2 K2 Si4 25.76(3) . .
N1 K2 Si4 100.70(3) . .
C17 K2 Si4 105.12(4) 1_655 .
C18 K2 Si4 96.02(4) 1_655 .
C14 K2 Si4 131.61(4) 1_655 .
C16 K2 Si4 128.21(4) 1_655 .
C15 K2 Si4 145.18(4) 1_655 .
C13 K2 Si4 107.64(4) 1_655 .
Si1 K2 Si4 117.460(14) . .
Si3 K2 Si4 49.996(11) . .
Si2 K2 Si4 95.521(14) . .
N1 Si1 C2 117.81(8) . .
N1 Si1 C1 110.76(8) . .
C2 Si1 C1 105.17(10) . .
N1 Si1 C3 112.73(8) . .
C2 Si1 C3 104.20(10) . .
C1 Si1 C3 105.12(10) . .
N1 Si1 K1 47.34(5) . .
C2 Si1 K1 130.35(7) . .
C1 Si1 K1 63.42(6) . .
C3 Si1 K1 125.42(8) . .
N1 Si1 K2 47.23(5) . .
C2 Si1 K2 151.38(7) . .
C1 Si1 K2 103.32(7) . .
C3 Si1 K2 70.50(7) . .
K1 Si1 K2 62.377(12) . .
N1 Si2 C5 117.15(8) . .
N1 Si2 C6 111.34(8) . .
C5 Si2 C6 105.13(10) . .
N1 Si2 C4 112.53(8) . .
C5 Si2 C4 104.34(10) . .
C6 Si2 C4 105.37(9) . .
N1 Si2 K2 46.66(5) . .
C5 Si2 K2 132.12(8) . .
C6 Si2 K2 64.72(6) . .
C4 Si2 K2 123.54(7) . .
N1 Si2 K1 45.96(5) . .
C5 Si2 K1 147.94(7) . .
C6 Si2 K1 106.73(7) . .
C4 Si2 K1 70.42(7) . .
K2 Si2 K1 61.786(11) . .
N2 Si3 C7 112.64(9) . .
N2 Si3 C9 117.10(9) . .
C7 Si3 C9 104.05(11) . .
N2 Si3 C8 111.23(9) . .
C7 Si3 C8 105.13(11) . .
C9 Si3 C8 105.71(11) . .
N2 Si3 K2 46.66(5) . .
C7 Si3 K2 125.63(8) . .
C9 Si3 K2 130.32(8) . .
C8 Si3 K2 64.58(7) . .
N2 Si3 K1 47.28(5) . .
C7 Si3 K1 70.44(7) . .
C9 Si3 K1 150.46(8) . .
C8 Si3 K1 103.70(8) . .
K2 Si3 K1 62.152(12) . .
N2 Si4 C12 117.25(8) . .
N2 Si4 C10 111.22(8) . .
C12 Si4 C10 105.09(9) . .
N2 Si4 C11 112.65(9) . .
C12 Si4 C11 104.94(10) . .
C10 Si4 C11 104.63(10) . .
N2 Si4 K1 47.37(5) . .
C12 Si4 K1 131.13(7) . .
C10 Si4 K1 63.86(6) . .
C11 Si4 K1 123.91(8) . .
N2 Si4 K2 45.59(5) . .
C12 Si4 K2 148.96(7) . .
C10 Si4 K2 105.66(7) . .
C11 Si4 K2 71.05(7) . .
K1 Si4 K2 61.870(11) . .
Si1 N1 Si2 133.24(9) . .
Si1 N1 K2 106.35(7) . .
Si2 N1 K2 107.16(6) . .
Si1 N1 K1 106.23(6) . .
Si2 N1 K1 108.21(7) . .
K2 N1 K1 85.14(4) . .
Si4 N2 Si3 132.94(9) . .
Si4 N2 K2 108.65(7) . .
Si3 N2 K2 107.05(7) . .
Si4 N2 K1 106.27(7) . .
Si3 N2 K1 106.37(7) . .
K2 N2 K1 85.11(4) . .
Si1 C1 H1A 109.5 . .
Si1 C1 H1B 109.5 . .
H1A C1 H1B 109.5 . .
Si1 C1 H1C 109.5 . .
H1A C1 H1C 109.5 . .
H1B C1 H1C 109.5 . .
Si1 C2 H2A 109.5 . .
Si1 C2 H2B 109.5 . .
H2A C2 H2B 109.5 . .
Si1 C2 H2C 109.5 . .
H2A C2 H2C 109.5 . .
H2B C2 H2C 109.5 . .
Si1 C3 H3A 109.5 . .
Si1 C3 H3B 109.5 . .
H3A C3 H3B 109.5 . .
Si1 C3 H3C 109.5 . .
H3A C3 H3C 109.5 . .
H3B C3 H3C 109.5 . .
Si2 C4 H4A 109.5 . .
Si2 C4 H4B 109.5 . .
H4A C4 H4B 109.5 . .
Si2 C4 H4C 109.5 . .
H4A C4 H4C 109.5 . .
H4B C4 H4C 109.5 . .
Si2 C5 H5A 109.5 . .
Si2 C5 H5B 109.5 . .
H5A C5 H5B 109.5 . .
Si2 C5 H5C 109.5 . .
H5A C5 H5C 109.5 . .
H5B C5 H5C 109.5 . .
Si2 C6 H6A 109.5 . .
Si2 C6 H6B 109.5 . .
H6A C6 H6B 109.5 . .
Si2 C6 H6C 109.5 . .
H6A C6 H6C 109.5 . .
H6B C6 H6C 109.5 . .
Si3 C7 H7A 109.5 . .
Si3 C7 H7B 109.5 . .
H7A C7 H7B 109.5 . .
Si3 C7 H7C 109.5 . .
H7A C7 H7C 109.5 . .
H7B C7 H7C 109.5 . .
Si3 C8 H8A 109.5 . .
Si3 C8 H8B 109.5 . .
H8A C8 H8B 109.5 . .
Si3 C8 H8C 109.5 . .
H8A C8 H8C 109.5 . .
H8B C8 H8C 109.5 . .
Si3 C9 H9A 109.5 . .
Si3 C9 H9B 109.5 . .
H9A C9 H9B 109.5 . .
Si3 C9 H9C 109.5 . .
H9A C9 H9C 109.5 . .
H9B C9 H9C 109.5 . .
Si4 C10 H10A 109.5 . .
Si4 C10 H10B 109.5 . .
H10A C10 H10B 109.5 . .
Si4 C10 H10C 109.5 . .
H10A C10 H10C 109.5 . .
H10B C10 H10C 109.5 . .
Si4 C11 H11A 109.5 . .
Si4 C11 H11B 109.5 . .
H11A C11 H11B 109.5 . .
Si4 C11 H11C 109.5 . .
H11A C11 H11C 109.5 . .
H11B C11 H11C 109.5 . .
Si4 C12 H12A 109.5 . .
Si4 C12 H12B 109.5 . .
H12A C12 H12B 109.5 . .
Si4 C12 H12C 109.5 . .
H12A C12 H12C 109.5 . .
H12B C12 H12C 109.5 . .
C14 C13 C18 118.15(17) . .
C14 C13 C19 120.96(18) . .
C18 C13 C19 120.89(19) . .
C14 C13 K1 77.82(10) . .
C18 C13 K1 78.29(10) . .
C19 C13 K1 113.56(11) . .
C14 C13 K2 77.58(10) . 1_455
C18 C13 K2 77.37(10) . 1_455
C19 C13 K2 115.15(11) . 1_455
K1 C13 K2 131.29(6) . 1_455
C15 C14 C13 121.11(17) . .
C15 C14 K2 78.11(10) . 1_455
C13 C14 K2 78.22(10) . 1_455
C15 C14 K1 79.26(10) . .
C13 C14 K1 77.98(10) . .
K2 C14 K1 131.67(6) 1_455 .
C15 C14 H14 119.4 . .
C13 C14 H14 119.4 . .
K2 C14 H14 114.7 1_455 .
K1 C14 H14 113.7 . .
C14 C15 C16 119.96(18) . .
C14 C15 K2 77.78(10) . 1_455
C16 C15 K2 77.78(11) . 1_455
C14 C15 K1 76.75(10) . .
C16 C15 K1 79.20(11) . .
K2 C15 K1 130.34(6) 1_455 .
C14 C15 H15 120.0 . .
C16 C15 H15 120.0 . .
K2 C15 H15 115.0 1_455 .
K1 C15 H15 114.6 . .
C17 C16 C15 119.51(18) . .
C17 C16 K2 77.73(11) . 1_455
C15 C16 K2 78.04(11) . 1_455
C17 C16 K1 77.59(11) . .
C15 C16 K1 76.95(10) . .
K2 C16 K1 129.43(6) 1_455 .
C17 C16 H16 120.2 . .
C15 C16 H16 120.2 . .
K2 C16 H16 114.6 1_455 .
K1 C16 H16 115.9 . .
C16 C17 C18 120.29(18) . .
C16 C17 K2 78.17(11) . 1_455
C18 C17 K2 77.94(10) . 1_455
C16 C17 K1 78.72(11) . .
C18 C17 K1 76.73(11) . .
K2 C17 K1 130.14(6) 1_455 .
C16 C17 H17 119.9 . .
C18 C17 H17 119.9 . .
K2 C17 H17 114.6 1_455 .
K1 C17 H17 115.3 . .
C17 C18 C13 120.97(18) . .
C17 C18 K2 77.93(11) . 1_455
C13 C18 K2 78.36(10) . 1_455
C17 C18 K1 79.42(11) . .
C13 C18 K1 77.49(10) . .
K2 C18 K1 131.38(6) 1_455 .
C17 C18 H18 119.5 . .
C13 C18 H18 119.5 . .
K2 C18 H18 114.6 1_455 .
K1 C18 H18 114.0 . .
C13 C19 H19A 109.5 . .
C13 C19 H19B 109.5 . .
H19A C19 H19B 109.5 . .
C13 C19 H19C 109.5 . .
H19A C19 H19C 109.5 . .
H19B C19 H19C 109.5 . .

loop_
_geom_bond_atom_site_label_1
_geom_bond_atom_site_label_2
_geom_bond_distance
_geom_bond_site_symmetry_2
K1 N1 2.7619(15) .
K1 N2 2.7726(15) .
K1 C14 3.3221(17) .
K1 C13 3.3240(17) .
K1 C18 3.3341(18) .
K1 C15 3.3532(18) .
K1 C17 3.3673(19) .
K1 C16 3.3812(19) .
K1 Si1 3.6063(6) .
K1 Si4 3.6177(7) .
K1 Si3 3.6207(6) .
K1 Si2 3.6497(6) .
K2 N2 2.7506(15) .
K2 N1 2.7593(15) .
K2 C17 3.3149(19) 1_655
K2 C18 3.3151(18) 1_655
K2 C14 3.3196(18) 1_655
K2 C16 3.3204(19) 1_655
K2 C15 3.3236(18) 1_655
K2 C13 3.3275(17) 1_655
K2 Si1 3.6066(7) .
K2 Si3 3.6157(6) .
K2 Si2 3.6251(6) .
K2 Si4 3.6482(6) .
Si1 N1 1.6720(14) .
Si1 C2 1.880(2) .
Si1 C1 1.8886(19) .
Si1 C3 1.889(2) .
Si2 N1 1.6740(14) .
Si2 C5 1.880(2) .
Si2 C6 1.8847(19) .
Si2 C4 1.8892(19) .
Si3 N2 1.6748(15) .
Si3 C7 1.884(2) .
Si3 C9 1.887(2) .
Si3 C8 1.888(2) .
Si4 N2 1.6734(14) .
Si4 C12 1.887(2) .
Si4 C10 1.8883(19) .
Si4 C11 1.891(2) .
C1 H1A 0.9800 .
C1 H1B 0.9800 .
C1 H1C 0.9800 .
C2 H2A 0.9800 .
C2 H2B 0.9800 .
C2 H2C 0.9800 .
C3 H3A 0.9800 .
C3 H3B 0.9800 .
C3 H3C 0.9800 .
C4 H4A 0.9800 .
C4 H4B 0.9800 .
C4 H4C 0.9800 .
C5 H5A 0.9800 .
C5 H5B 0.9800 .
C5 H5C 0.9800 .
C6 H6A 0.9800 .
C6 H6B 0.9800 .
C6 H6C 0.9800 .
C7 H7A 0.9800 .
C7 H7B 0.9800 .
C7 H7C 0.9800 .
C8 H8A 0.9800 .
C8 H8B 0.9800 .
C8 H8C 0.9800 .
C9 H9A 0.9800 .
C9 H9B 0.9800 .
C9 H9C 0.9800 .
C10 H10A 0.9800 .
C10 H10B 0.9800 .
C10 H10C 0.9800 .
C11 H11A 0.9800 .
C11 H11B 0.9800 .
C11 H11C 0.9800 .
C12 H12A 0.9800 .
C12 H12B 0.9800 .
C12 H12C 0.9800 .
C13 C14 1.393(3) .
C13 C18 1.397(3) .
C13 C19 1.507(3) .
C13 K2 3.3275(17) 1_455
C14 C15 1.387(3) .
C14 K2 3.3196(18) 1_455
C14 H14 0.9500 .
C15 C16 1.392(3) .
C15 K2 3.3236(18) 1_455
C15 H15 0.9500 .
C16 C17 1.385(3) .
C16 K2 3.3204(19) 1_455
C16 H16 0.9500 .
C17 C18 1.385(3) .
C17 K2 3.3150(19) 1_455
C17 H17 0.9500 .
C18 K2 3.3151(18) 1_455
C18 H18 0.9500 .
C19 H19A 0.9800 .
C19 H19B 0.9800 .
C19 H19C 0.9800 .

loop_
_geom_torsion_atom_site_label_1
_geom_torsion_atom_site_label_2
_geom_torsion_atom_site_label_3
_geom_torsion_atom_site_label_4
_geom_torsion
_geom_torsion_site_symmetry_1
_geom_torsion_site_symmetry_4
C2 Si1 N1 Si2 15.49(16) . .
C1 Si1 N1 Si2 136.59(13) . .
C3 Si1 N1 Si2 -105.96(14) . .
K1 Si1 N1 Si2 136.11(15) . .
K2 Si1 N1 Si2 -134.27(15) . .
C2 Si1 N1 K2 149.76(9) . .
C1 Si1 N1 K2 -89.15(9) . .
C3 Si1 N1 K2 28.31(10) . .
K1 Si1 N1 K2 -89.63(6) . .
C2 Si1 N1 K1 -120.61(9) . .
C1 Si1 N1 K1 0.48(10) . .
C3 Si1 N1 K1 117.94(9) . .
K2 Si1 N1 K1 89.63(6) . .
C5 Si2 N1 Si1 10.49(17) . .
C6 Si2 N1 Si1 131.50(13) . .
C4 Si2 N1 Si1 -110.46(13) . .
K2 Si2 N1 Si1 134.01(15) . .
K1 Si2 N1 Si1 -135.51(15) . .
C5 Si2 N1 K2 -123.53(9) . .
C6 Si2 N1 K2 -2.52(10) . .
C4 Si2 N1 K2 115.53(9) . .
K1 Si2 N1 K2 90.48(7) . .
C5 Si2 N1 K1 145.99(9) . .
C6 Si2 N1 K1 -92.99(9) . .
C4 Si2 N1 K1 25.05(10) . .
K2 Si2 N1 K1 -90.48(7) . .
C12 Si4 N2 Si3 10.17(16) . .
C10 Si4 N2 Si3 131.12(13) . .
C11 Si4 N2 Si3 -111.78(14) . .
K1 Si4 N2 Si3 132.28(15) . .
K2 Si4 N2 Si3 -137.45(15) . .
C12 Si4 N2 K2 147.63(8) . .
C10 Si4 N2 K2 -91.43(9) . .
C11 Si4 N2 K2 25.68(11) . .
K1 Si4 N2 K2 -90.27(7) . .
C12 Si4 N2 K1 -122.11(9) . .
C10 Si4 N2 K1 -1.16(10) . .
C11 Si4 N2 K1 115.95(9) . .
K2 Si4 N2 K1 90.27(7) . .
C7 Si3 N2 Si4 -103.77(14) . .
C9 Si3 N2 Si4 16.82(17) . .
C8 Si3 N2 Si4 138.49(14) . .
K2 Si3 N2 Si4 137.92(15) . .
K1 Si3 N2 Si4 -132.25(15) . .
C7 Si3 N2 K2 118.31(10) . .
C9 Si3 N2 K2 -121.10(10) . .
C8 Si3 N2 K2 0.57(11) . .
K1 Si3 N2 K2 89.83(7) . .
C7 Si3 N2 K1 28.48(11) . .
C9 Si3 N2 K1 149.07(10) . .
C8 Si3 N2 K1 -89.26(11) . .
K2 Si3 N2 K1 -89.83(7) . .
C18 C13 C14 C15 0.0(3) . .
C19 C13 C14 C15 -179.77(17) . .
K1 C13 C14 C15 -69.45(15) . .
K2 C13 C14 C15 68.17(15) 1_455 .
C18 C13 C14 K2 -68.17(14) . 1_455
C19 C13 C14 K2 112.05(16) . 1_455
K1 C13 C14 K2 -137.63(4) . 1_455
C18 C13 C14 K1 69.46(14) . .
C19 C13 C14 K1 -110.32(16) . .
K2 C13 C14 K1 137.63(4) 1_455 .
C13 C14 C15 C16 -0.2(3) . .
K2 C14 C15 C16 67.98(16) 1_455 .
K1 C14 C15 C16 -69.02(16) . .
C13 C14 C15 K2 -68.23(15) . 1_455
K1 C14 C15 K2 -137.01(5) . 1_455
C13 C14 C15 K1 68.77(15) . .
K2 C14 C15 K1 137.01(5) 1_455 .
C14 C15 C16 C17 0.3(3) . .
K2 C15 C16 C17 68.32(16) 1_455 .
K1 C15 C16 C17 -67.38(16) . .
C14 C15 C16 K2 -67.99(15) . 1_455
K1 C15 C16 K2 -135.69(5) . 1_455
C14 C15 C16 K1 67.71(15) . .
K2 C15 C16 K1 135.69(5) 1_455 .
C15 C16 C17 C18 -0.2(3) . .
K2 C16 C17 C18 68.31(16) 1_455 .
K1 C16 C17 C18 -67.19(16) . .
C15 C16 C17 K2 -68.48(16) . 1_455
K1 C16 C17 K2 -135.51(4) . 1_455
C15 C16 C17 K1 67.03(16) . .
K2 C16 C17 K1 135.51(4) 1_455 .
C16 C17 C18 C13 -0.1(3) . .
K2 C17 C18 C13 68.35(16) 1_455 .
K1 C17 C18 C13 -68.33(16) . .
C16 C17 C18 K2 -68.43(16) . 1_455
K1 C17 C18 K2 -136.68(5) . 1_455
C16 C17 C18 K1 68.25(16) . .
K2 C17 C18 K1 136.68(5) 1_455 .
C14 C13 C18 C17 0.2(3) . .
C19 C13 C18 C17 179.94(17) . .
K1 C13 C18 C17 69.35(16) . .
K2 C13 C18 C17 -68.13(16) 1_455 .
C14 C13 C18 K2 68.29(14) . 1_455
C19 C13 C18 K2 -111.93(16) . 1_455
K1 C13 C18 K2 137.48(5) . 1_455
C14 C13 C18 K1 -69.19(14) . .
C19 C13 C18 K1 110.59(16) . .
K2 C13 C18 K1 -137.48(5) 1_455 .
